data_4500293
loop_
_publ_author_name
'Aijaz, Arshad'
'Sa\~nudo, E. Carolina'
'Bharadwaj, Parimal K.'

_publ_section_title
;
 Construction of Coordination Polymers with a Bifurcating Ligand:
 Synthesis, Structure, Photoluminescence, and Magnetic Studies
;
_journal_issue 4
_journal_name_full 'Crystal Growth &amp; Design'
_journal_page_first 1122
_journal_paper_doi 10.1021/cg101351b
_journal_volume 11
_journal_year 2011
_chemical_formula_moiety 'C26 H19 N9 O8 Pb2'
_chemical_formula_sum 'C26 H19 N9 O8 Pb2'
_chemical_formula_weight 999.88
_chemical_name_systematic
;
 ?
;
_space_group_IT_number 14
_symmetry_cell_setting monoclinic
_symmetry_space_group_name_Hall '-P 2ybc'
_symmetry_space_group_name_H-M 'P 1 21/c 1'
_atom_sites_solution_hydrogens geom
_atom_sites_solution_primary direct
_atom_sites_solution_secondary difmap
_audit_creation_method SHELXL-97
_cell_angle_alpha 90.000
_cell_angle_beta 100.451(4)
_cell_angle_gamma 90.000
_cell_formula_units_Z 4
_cell_length_a 14.423(3)
_cell_length_b 13.523(3)
_cell_length_c 14.776(4)
_cell_measurement_reflns_used 999
_cell_measurement_temperature 100(2)
_cell_measurement_theta_max 27.0
_cell_measurement_theta_min 2.1
_cell_volume 2834.1(12)
_computing_cell_refinement 'SAINT 6.45 ( Bruker, 2003)'
_computing_data_collection 'SMART 5.628 (Bruker, 2003)'
_computing_data_reduction 'SAINT 6.45 ( Bruker, 2003)'
_computing_molecular_graphics 'DIAMOND 2.1e'
_computing_structure_refinement 'SHELXL-97 (Sheldrick, 1997)'
_computing_structure_solution SIR-97
_diffrn_ambient_temperature 100(2)
_diffrn_measured_fraction_theta_full 0.992
_diffrn_measured_fraction_theta_max 0.992
_diffrn_measurement_device_type 'BRUKER SMART APEX'
_diffrn_measurement_method /w-scans
_diffrn_radiation_monochromator graphite
_diffrn_radiation_source 'fine-focus sealed tube'
_diffrn_radiation_type MoK\a
_diffrn_radiation_wavelength 0.71069
_diffrn_reflns_av_R_equivalents 0.0538
_diffrn_reflns_av_sigmaI/netI 0.0613
_diffrn_reflns_limit_h_max 18
_diffrn_reflns_limit_h_min -14
_diffrn_reflns_limit_k_max 16
_diffrn_reflns_limit_k_min -17
_diffrn_reflns_limit_l_max 12
_diffrn_reflns_limit_l_min -18
_diffrn_reflns_number 16790
_diffrn_reflns_theta_full 27.00
_diffrn_reflns_theta_max 27.00
_diffrn_reflns_theta_min 2.08
_exptl_absorpt_coefficient_mu 11.933
_exptl_absorpt_correction_T_max 0.4486
_exptl_absorpt_correction_T_min 0.3285
_exptl_absorpt_correction_type empirical
_exptl_absorpt_process_details SADABS
_exptl_crystal_colour colorless
_exptl_crystal_density_diffrn 2.343
_exptl_crystal_density_method 'not measured'
_exptl_crystal_description rectangular
_exptl_crystal_F_000 1864
_exptl_crystal_size_max 0.18
_exptl_crystal_size_mid 0.16
_exptl_crystal_size_min 0.14
_refine_diff_density_max 2.038
_refine_diff_density_min -1.216
_refine_diff_density_rms 0.275
_refine_ls_extinction_method none
_refine_ls_goodness_of_fit_ref 1.111
_refine_ls_hydrogen_treatment refU
_refine_ls_matrix_type full
_refine_ls_number_parameters 370
_refine_ls_number_reflns 6146
_refine_ls_number_restraints 1
_refine_ls_restrained_S_all 1.111
_refine_ls_R_factor_all 0.0731
_refine_ls_R_factor_gt 0.0441
_refine_ls_shift/su_max 0.001
_refine_ls_shift/su_mean 0.000
_refine_ls_structure_factor_coef Fsqd
_refine_ls_weighting_details 'calc w=1/[\s^2^(Fo^2^)+(0.0719P)^2^+7.3464P] where P=(Fo^2^+2Fc^2^)/3'
_refine_ls_weighting_scheme calc
_refine_ls_wR_factor_gt 0.1094
_refine_ls_wR_factor_ref 0.1546
_reflns_number_gt 4153
_reflns_number_total 6146
_reflns_threshold_expression >2sigma(I)
_cod_data_source_file cg101351b_si_002.cif
_cod_data_source_block 7
_cod_depositor_comments
;
The following automatic conversions were performed:

'_symmetry_cell_setting' value 'Monoclinic' changed to 'monoclinic'
according to /home/saulius/struct/CIF-dictionaries/cif_core.dic
dictionary named 'cif_core.dic' version 2.4.1 from 2010-06-29.

Automatic conversion script
Id: cif_fix_values 1715 2011-07-08 13:25:40Z adriana 
;
_cod_original_cell_volume 2834.1(13)
_cod_original_sg_symbol_H-M P21/c
_cod_database_code 4500293

loop_
_symmetry_equiv_pos_as_xyz
'x, y, z'
'-x, y+1/2, -z+1/2'
'-x, -y, -z'
'x, -y-1/2, z-1/2'

loop_
_atom_site_label
_atom_site_type_symbol
_atom_site_fract_x
_atom_site_fract_y
_atom_site_fract_z
_atom_site_U_iso_or_equiv
_atom_site_adp_type
_atom_site_occupancy
_atom_site_symmetry_multiplicity
_atom_site_calc_flag
_atom_site_refinement_flags
Pb1 Pb 0.77459(3) 0.22136(3) 0.80398(3) 0.03079(14) Uani 1 1 d .
Pb2 Pb 0.69740(3) 0.21795(3) 0.53162(3) 0.03560(15) Uani 1 1 d .
O1 O 0.7003(5) 0.3837(5) 0.8451(6) 0.043(2) Uani 1 1 d .
O2 O 0.8526(5) 0.3889(6) 0.8422(6) 0.042(2) Uani 1 1 d .
O3 O 0.7781(7) 0.0796(6) 0.6373(9) 0.053(4) Uani 1 1 d .
O4 O 0.6297(6) 0.0541(6) 0.5782(7) 0.053(3) Uani 1 1 d .
O5 O 0.6894(8) 0.4137(8) 0.4859(8) 0.061(3) Uani 1 1 d .
O6 O 0.7264(7) 0.4868(7) 0.6149(10) 0.082(4) Uani 1 1 d .
O7 O 0.7825(7) 0.5383(8) 0.5022(10) 0.106(5) Uani 1 1 d .
O8 O 0.7316(6) 0.2876(6) 0.6681(5) 0.038(2) Uani 1 1 d D
N1 N 0.9460(7) 0.2022(7) 0.7763(7) 0.042(2) Uiso 1 1 d .
N2 N 1.0999(7) 0.2244(6) 0.8018(7) 0.035(2) Uani 1 1 d .
N3 N 1.4383(6) 0.2121(6) 0.8059(6) 0.031(2) Uani 1 1 d .
N4 N 1.5831(7) 0.1809(8) 0.7888(7) 0.049(3) Uiso 1 1 d .
N5 N 0.9550(6) 0.7362(7) 0.9478(7) 0.036(2) Uani 1 1 d .
N6 N 1.1081(7) 0.7693(8) 0.9736(9) 0.056(3) Uani 1 1 d .
N7 N 0.5296(7) 0.2558(8) 0.5464(7) 0.039(2) Uani 1 1 d .
N8 N 0.3843(6) 0.2288(6) 0.5667(7) 0.032(2) Uani 1 1 d .
N9 N 0.7303(9) 0.4804(9) 0.5315(9) 0.076(3) Uiso 1 1 d .
C1 C 0.9906(8) 0.1109(10) 0.7893(10) 0.054(4) Uani 1 1 d .
H1 H 0.9599 0.0504 0.7890 0.064 Uiso 1 1 calc R
C2 C 1.0847(8) 0.1228(9) 0.8024(9) 0.046(3) Uani 1 1 d .
H2 H 1.1302 0.0733 0.8102 0.055 Uiso 1 1 calc R
C3 C 1.0135(8) 0.2651(9) 0.7851(9) 0.040(3) Uani 1 1 d .
H3 H 1.0036 0.3329 0.7803 0.048 Uiso 1 1 calc R
C4 C 1.1882(7) 0.2733(8) 0.8118(9) 0.035(3) Uani 1 1 d .
C5 C 1.2684(7) 0.2207(7) 0.8028(9) 0.035(3) Uani 1 1 d .
H5 H 1.2633 0.1541 0.7869 0.042 Uiso 1 1 calc R
C6 C 1.3563(7) 0.2659(8) 0.8172(8) 0.032(3) Uani 1 1 d .
C7 C 1.3624(7) 0.3653(8) 0.8399(8) 0.034(3) Uani 1 1 d .
H7 H 1.4209 0.3964 0.8502 0.041 Uiso 1 1 calc R
C8 C 1.2829(8) 0.4187(9) 0.8476(8) 0.044(3) Uani 1 1 d .
C9 C 1.1961(8) 0.3746(8) 0.8345(7) 0.034(3) Uani 1 1 d .
H9 H 1.1429 0.4111 0.8405 0.041 Uiso 1 1 calc R
C10 C 1.4490(8) 0.1100(9) 0.8123(8) 0.039(3) Uani 1 1 d .
H10 H 1.4042 0.0633 0.8213 0.047 Uiso 1 1 calc R
C11 C 1.5401(8) 0.0935(9) 0.8023(8) 0.043(3) Uani 1 1 d .
H11 H 1.5687 0.0317 0.8044 0.051 Uiso 1 1 calc R
C12 C 1.5201(9) 0.2518(10) 0.7941(9) 0.042(3) Uiso 1 1 d .
H12 H 1.5314 0.3192 0.7902 0.051 Uiso 1 1 calc R
C13 C 0.7792(7) 0.4280(7) 0.8560(7) 0.027(2) Uiso 1 1 d .
C14 C 0.7828(7) 0.5350(7) 0.8883(7) 0.028(2) Uiso 1 1 d .
C15 C 0.8672(7) 0.5857(8) 0.9048(8) 0.035(3) Uani 1 1 d .
H15 H 0.9226 0.5545 0.8968 0.042 Uiso 1 1 calc R
C16 C 0.8689(7) 0.6811(8) 0.9329(7) 0.028(2) Uani 1 1 d .
C17 C 0.7868(7) 0.7287(6) 0.9429(7) 0.023(2) Uani 1 1 d .
H17 H 0.7887 0.7942 0.9621 0.028 Uiso 1 1 calc R
C18 C 0.7016(7) 0.6787(8) 0.9242(7) 0.032(2) Uani 1 1 d .
C19 C 0.6982(8) 0.5828(8) 0.8960(7) 0.033(2) Uani 1 1 d .
H19 H 0.6410 0.5495 0.8821 0.040 Uiso 1 1 calc R
C20 C 0.9657(9) 0.8362(11) 0.9497(12) 0.067(4) Uani 1 1 d .
H20 H 0.9182 0.8835 0.9407 0.081 Uiso 1 1 calc R
C21 C 1.0431(9) 0.7000(10) 0.9651(9) 0.049(3) Uiso 1 1 d .
H21 H 1.0568 0.6328 0.9705 0.058 Uiso 1 1 calc R
C22 C 1.0604(10) 0.8525(11) 0.9675(12) 0.073(5) Uani 1 1 d .
H22 H 1.0879 0.9149 0.9746 0.087 Uiso 1 1 calc R
C23 C 0.4874(8) 0.3443(9) 0.5584(9) 0.046(3) Uani 1 1 d .
H23 H 0.5164 0.4057 0.5576 0.055 Uiso 1 1 calc R
C24 C 0.3996(8) 0.3308(8) 0.5713(9) 0.045(3) Uani 1 1 d .
H24 H 0.3570 0.3794 0.5813 0.054 Uiso 1 1 calc R
C25 C 0.4633(7) 0.1896(8) 0.5516(7) 0.029(2) Uiso 1 1 d .
H25 H 0.4718 0.1220 0.5451 0.034 Uiso 1 1 calc R
C26 C 0.7080(10) 0.0242(9) 0.6218(10) 0.049(3) Uani 1 1 d .
H1O8 H 0.711(12) 0.347(5) 0.665(11) 0.11(7) Uiso 1 1 d D

loop_
_atom_site_aniso_label
_atom_site_aniso_U_11
_atom_site_aniso_U_22
_atom_site_aniso_U_33
_atom_site_aniso_U_23
_atom_site_aniso_U_13
_atom_site_aniso_U_12
Pb1 0.0219(2) 0.0301(2) 0.0406(3) -0.00072(17) 0.00613(17) 0.00086(16)
Pb2 0.0252(2) 0.0354(2) 0.0487(3) -0.00156(18) 0.00960(18) -0.00220(16)
O1 0.042(5) 0.027(4) 0.064(6) -0.015(4) 0.016(4) -0.006(3)
O2 0.031(4) 0.043(5) 0.053(6) -0.010(4) 0.007(4) 0.003(4)
O3 0.062(6) 0.020(4) 0.066(10) 0.007(5) -0.015(7) -0.018(4)
O4 0.041(5) 0.043(5) 0.075(8) 0.013(5) 0.014(5) 0.011(4)
O5 0.077(8) 0.068(7) 0.033(8) 0.011(6) -0.006(6) -0.002(6)
O6 0.067(7) 0.035(5) 0.142(11) -0.018(6) 0.013(7) -0.006(5)
O7 0.042(6) 0.058(6) 0.225(15) 0.071(8) 0.039(8) 0.002(5)
O8 0.049(5) 0.035(4) 0.025(4) 0.004(3) -0.007(4) 0.005(4)
N2 0.030(5) 0.027(5) 0.051(6) -0.003(4) 0.016(4) 0.004(4)
N3 0.025(5) 0.043(5) 0.028(5) -0.002(4) 0.009(4) -0.001(4)
N5 0.021(5) 0.039(5) 0.053(6) -0.008(5) 0.016(4) 0.000(4)
N6 0.022(5) 0.045(6) 0.098(10) -0.014(6) 0.008(6) -0.012(5)
N7 0.025(5) 0.042(5) 0.050(6) 0.007(5) 0.009(4) 0.003(4)
N8 0.019(4) 0.021(4) 0.053(6) 0.009(4) 0.000(4) 0.009(3)
C1 0.030(6) 0.039(7) 0.089(11) -0.001(7) 0.006(6) -0.003(5)
C2 0.032(6) 0.039(6) 0.070(9) -0.005(6) 0.022(6) -0.001(5)
C3 0.018(5) 0.037(6) 0.064(9) -0.005(6) 0.008(5) 0.003(5)
C4 0.016(5) 0.029(5) 0.056(8) -0.004(5) -0.004(5) -0.001(4)
C5 0.024(6) 0.019(5) 0.062(8) -0.009(5) 0.008(5) -0.003(4)
C6 0.017(5) 0.041(6) 0.036(6) 0.008(5) -0.007(4) 0.001(4)
C7 0.017(5) 0.031(6) 0.052(7) 0.006(5) -0.004(5) -0.003(4)
C8 0.039(7) 0.040(7) 0.049(8) 0.008(6) 0.002(6) 0.003(5)
C9 0.031(6) 0.043(6) 0.027(6) -0.004(5) 0.001(5) 0.001(5)
C10 0.032(6) 0.040(6) 0.045(7) -0.001(5) 0.007(5) 0.009(5)
C11 0.032(6) 0.035(6) 0.064(8) 0.008(6) 0.018(6) 0.005(5)
C15 0.015(5) 0.032(6) 0.058(8) 0.004(5) 0.005(5) -0.007(4)
C16 0.015(5) 0.047(6) 0.023(5) 0.000(5) 0.005(4) -0.003(4)
C17 0.020(5) 0.015(4) 0.035(6) -0.003(4) 0.003(4) -0.004(4)
C18 0.026(5) 0.034(6) 0.039(6) 0.002(5) 0.018(5) 0.006(5)
C19 0.031(6) 0.045(6) 0.021(5) -0.006(5) 0.001(4) -0.011(5)
C20 0.023(6) 0.066(9) 0.114(13) -0.027(9) 0.016(7) 0.000(6)
C22 0.044(8) 0.054(9) 0.129(15) -0.039(9) 0.039(9) -0.019(7)
C23 0.032(6) 0.045(7) 0.066(8) 0.010(6) 0.026(6) -0.011(5)
C24 0.023(6) 0.032(6) 0.078(9) 0.004(6) 0.002(6) -0.003(5)
C26 0.056(8) 0.029(6) 0.065(9) -0.006(6) 0.013(7) 0.013(6)

loop_
_atom_type_symbol
_atom_type_description
_atom_type_scat_dispersion_real
_atom_type_scat_dispersion_imag
_atom_type_scat_source
C C 0.0033 0.0016 'International Tables Vol C Tables 4.2.6.8 and 6.1.1.4'
H H 0.0000 0.0000 'International Tables Vol C Tables 4.2.6.8 and 6.1.1.4'
N N 0.0061 0.0033 'International Tables Vol C Tables 4.2.6.8 and 6.1.1.4'
O O 0.0106 0.0060 'International Tables Vol C Tables 4.2.6.8 and 6.1.1.4'
Pb Pb -3.3944 10.1111 'International Tables Vol C Tables 4.2.6.8 and 6.1.1.4'

loop_
_geom_angle_atom_site_label_1
_geom_angle_atom_site_label_2
_geom_angle_atom_site_label_3
_geom_angle
_geom_angle_site_symmetry_3
O8 Pb1 O2 83.1(3) .
O8 Pb1 O1 78.8(3) .
O2 Pb1 O1 51.1(3) .
O8 Pb1 N1 90.9(3) .
O2 Pb1 N1 74.2(3) .
O1 Pb1 N1 125.1(3) .
O8 Pb1 N4 83.9(3) 1_455
O2 Pb1 N4 125.7(3) 1_455
O1 Pb1 N4 74.7(3) 1_455
N1 Pb1 N4 158.2(3) 1_455
O8 Pb2 N7 83.8(3) .
O8 Pb2 O4 99.0(3) .
N7 Pb2 O4 74.6(3) .
O8 Pb2 O3 75.7(3) .
N7 Pb2 O3 115.5(4) .
O4 Pb2 O3 50.4(3) .
O8 Pb2 O5 78.7(3) .
N7 Pb2 O5 80.0(3) .
O4 Pb2 O5 154.6(3) .
O3 Pb2 O5 148.1(3) .
C13 O1 Pb1 91.7(6) .
C13 O2 Pb1 93.4(6) .
C26 O3 Pb2 93.6(8) .
C26 O4 Pb2 93.7(8) .
N9 O5 Pb2 126.1(9) .
Pb1 O8 Pb2 130.3(4) .
C3 N1 C1 104.6(10) .
C3 N1 Pb1 130.3(8) .
C1 N1 Pb1 119.8(8) .
C3 N2 C2 105.3(9) .
C3 N2 C4 127.9(9) .
C2 N2 C4 126.8(9) .
C12 N3 C10 108.5(10) .
C12 N3 C6 125.6(10) .
C10 N3 C6 125.7(9) .
C12 N4 C11 106.3(11) .
C12 N4 Pb1 122.1(9) 1_655
C11 N4 Pb1 128.9(8) 1_655
C21 N5 C20 104.9(10) .
C21 N5 C16 127.2(10) .
C20 N5 C16 127.8(10) .
C21 N6 C22 104.4(11) .
C25 N7 C23 103.9(9) .
C25 N7 Pb2 125.8(8) .
C23 N7 Pb2 130.1(8) .
C25 N8 C24 105.7(9) .
C25 N8 C18 127.9(9) 2_646
C24 N8 C18 126.3(9) 2_646
O5 N9 O7 123.3(15) .
O5 N9 O6 119.8(13) .
O7 N9 O6 116.6(14) .
C2 C1 N1 110.1(11) .
C1 C2 N2 105.8(11) .
N1 C3 N2 114.2(10) .
C5 C4 C9 119.2(10) .
C5 C4 N2 120.0(9) .
C9 C4 N2 120.7(10) .
C4 C5 C6 121.0(10) .
C7 C6 C5 118.7(10) .
C7 C6 N3 120.5(9) .
C5 C6 N3 120.8(10) .
C8 C7 C6 120.8(10) .
C9 C8 C7 120.9(11) .
C9 C8 C26 119.2(11) 2_756
C7 C8 C26 119.7(11) 2_756
C8 C9 C4 119.3(10) .
C11 C10 N3 104.6(10) .
N4 C11 C10 110.2(11) .
N4 C12 N3 110.3(11) .
O2 C13 O1 123.6(10) .
O2 C13 C14 118.5(9) .
O1 C13 C14 117.9(9) .
C15 C14 C19 120.6(10) .
C15 C14 C13 120.5(9) .
C19 C14 C13 118.8(9) .
C16 C15 C14 119.6(10) .
C15 C16 C17 120.6(9) .
C15 C16 N5 120.7(9) .
C17 C16 N5 118.6(9) .
C16 C17 C18 119.9(9) .
C19 C18 C17 120.4(9) .
C19 C18 N8 119.6(9) 2_656
C17 C18 N8 120.0(9) 2_656
C18 C19 C14 118.7(10) .
N5 C20 C22 105.8(12) .
N6 C21 N5 113.1(12) .
N6 C22 C20 111.6(13) .
C24 C23 N7 110.9(11) .
C23 C24 N8 106.0(11) .
N8 C25 N7 113.4(10) .
O3 C26 O4 121.6(12) .
O3 C26 C8 119.6(12) 2_746
O4 C26 C8 118.8(12) 2_746

loop_
_geom_bond_atom_site_label_1
_geom_bond_atom_site_label_2
_geom_bond_distance
_geom_bond_site_symmetry_2
Pb1 O8 2.183(7) .
Pb1 O2 2.547(8) .
Pb1 O1 2.564(7) .
Pb1 N1 2.591(11) .
Pb1 N4 2.785(11) 1_455
Pb2 O8 2.199(8) .
Pb2 N7 2.521(10) .
Pb2 O4 2.566(9) .
Pb2 O3 2.576(9) .
Pb2 O5 2.729(11) .
O1 C13 1.270(12) .
O2 C13 1.232(12) .
O3 C26 1.247(15) .
O4 C26 1.261(14) .
O5 N9 1.212(15) .
O6 N9 1.247(15) .
O7 N9 1.219(14) .
N1 C3 1.281(15) .
N1 C1 1.390(15) .
N2 C3 1.343(14) .
N2 C2 1.393(14) .
N2 C4 1.418(14) .
N3 C12 1.335(15) .
N3 C10 1.392(14) .
N3 C6 1.423(14) .
N4 C12 1.333(16) .
N4 C11 1.366(15) .
N4 Pb1 2.785(11) 1_655
N5 C21 1.344(16) .
N5 C20 1.360(18) .
N5 C16 1.431(13) .
N6 C21 1.314(16) .
N6 C22 1.314(17) .
N7 C25 1.322(14) .
N7 C23 1.369(15) .
N8 C25 1.312(13) .
N8 C24 1.397(14) .
N8 C18 1.438(13) 2_646
C1 C2 1.346(15) .
C4 C5 1.385(14) .
C4 C9 1.410(15) .
C5 C6 1.389(14) .
C6 C7 1.385(15) .
C7 C8 1.378(15) .
C8 C9 1.368(15) .
C8 C26 1.495(17) 2_756
C10 C11 1.367(15) .
C13 C14 1.522(14) .
C14 C15 1.380(13) .
C14 C19 1.404(14) .
C15 C16 1.354(15) .
C16 C17 1.378(14) .
C17 C18 1.387(14) .
C18 C19 1.360(15) .
C18 N8 1.438(13) 2_656
C20 C22 1.360(17) .
C23 C24 1.327(15) .
C26 C8 1.495(17) 2_746

loop_
_geom_torsion_atom_site_label_1
_geom_torsion_atom_site_label_2
_geom_torsion_atom_site_label_3
_geom_torsion_atom_site_label_4
_geom_torsion
_geom_torsion_site_symmetry_1
_geom_torsion_site_symmetry_4
O8 Pb1 O1 C13 -91.6(6) . .
O2 Pb1 O1 C13 -1.5(6) . .
N1 Pb1 O1 C13 -8.5(8) . .
N4 Pb1 O1 C13 -178.3(7) 1_455 .
O8 Pb1 O2 C13 82.7(7) . .
O1 Pb1 O2 C13 1.6(6) . .
N1 Pb1 O2 C13 175.6(7) . .
N4 Pb1 O2 C13 5.3(8) 1_455 .
O8 Pb2 O3 C26 119.8(9) . .
N7 Pb2 O3 C26 43.9(10) . .
O4 Pb2 O3 C26 4.9(8) . .
O5 Pb2 O3 C26 157.6(8) . .
O8 Pb2 O4 C26 -67.8(8) . .
N7 Pb2 O4 C26 -148.8(8) . .
O3 Pb2 O4 C26 -4.9(8) . .
O5 Pb2 O4 C26 -150.5(8) . .
O8 Pb2 O5 N9 25.0(12) . .
N7 Pb2 O5 N9 110.6(13) . .
O4 Pb2 O5 N9 112.3(12) . .
O3 Pb2 O5 N9 -12.3(16) . .
O2 Pb1 O8 Pb2 153.7(5) . .
O1 Pb1 O8 Pb2 -154.6(5) . .
N1 Pb1 O8 Pb2 79.7(5) . .
N4 Pb1 O8 Pb2 -79.1(5) 1_455 .
N7 Pb2 O8 Pb1 104.5(5) . .
O4 Pb2 O8 Pb1 31.3(5) . .
O3 Pb2 O8 Pb1 -13.8(5) . .
O5 Pb2 O8 Pb1 -174.5(6) . .
O8 Pb1 N1 C3 82.1(11) . .
O2 Pb1 N1 C3 -0.5(11) . .
O1 Pb1 N1 C3 5.2(13) . .
N4 Pb1 N1 C3 157.9(10) 1_455 .
O8 Pb1 N1 C1 -127.8(10) . .
O2 Pb1 N1 C1 149.7(10) . .
O1 Pb1 N1 C1 155.3(9) . .
N4 Pb1 N1 C1 -52.0(14) 1_455 .
O8 Pb2 N7 C25 -115.2(9) . .
O4 Pb2 N7 C25 -14.0(9) . .
O3 Pb2 N7 C25 -44.2(10) . .
O5 Pb2 N7 C25 165.3(10) . .
O8 Pb2 N7 C23 58.8(10) . .
O4 Pb2 N7 C23 160.0(11) . .
O3 Pb2 N7 C23 129.8(10) . .
O5 Pb2 N7 C23 -20.7(10) . .
Pb2 O5 N9 O7 124.9(12) . .
Pb2 O5 N9 O6 -48.7(18) . .
C3 N1 C1 C2 -2.2(16) . .
Pb1 N1 C1 C2 -159.1(9) . .
N1 C1 C2 N2 2.7(16) . .
C3 N2 C2 C1 -2.2(15) . .
C4 N2 C2 C1 -179.1(12) . .
C1 N1 C3 N2 0.8(16) . .
Pb1 N1 C3 N2 154.3(8) . .
C2 N2 C3 N1 0.9(15) . .
C4 N2 C3 N1 177.7(12) . .
C3 N2 C4 C5 -161.6(13) . .
C2 N2 C4 C5 15(2) . .
C3 N2 C4 C9 21(2) . .
C2 N2 C4 C9 -162.9(12) . .
C9 C4 C5 C6 1.0(19) . .
N2 C4 C5 C6 -176.6(11) . .
C4 C5 C6 C7 -0.6(18) . .
C4 C5 C6 N3 -178.6(11) . .
C12 N3 C6 C7 -16.5(17) . .
C10 N3 C6 C7 158.3(11) . .
C12 N3 C6 C5 161.5(11) . .
C10 N3 C6 C5 -23.7(17) . .
C5 C6 C7 C8 -0.5(17) . .
N3 C6 C7 C8 177.6(10) . .
C6 C7 C8 C9 1.1(18) . .
C6 C7 C8 C26 176.1(11) . 2_756
C7 C8 C9 C4 -0.7(18) . .
C26 C8 C9 C4 -175.7(11) 2_756 .
C5 C4 C9 C8 -0.3(18) . .
N2 C4 C9 C8 177.2(11) . .
C12 N3 C10 C11 -0.8(13) . .
C6 N3 C10 C11 -176.3(10) . .
C12 N4 C11 C10 2.5(14) . .
Pb1 N4 C11 C10 163.8(8) 1_655 .
N3 C10 C11 N4 -1.0(14) . .
C11 N4 C12 N3 -3.0(14) . .
Pb1 N4 C12 N3 -165.9(7) 1_655 .
C10 N3 C12 N4 2.4(14) . .
C6 N3 C12 N4 178.0(10) . .
Pb1 O2 C13 O1 -2.9(11) . .
Pb1 O2 C13 C14 176.8(8) . .
Pb1 O1 C13 O2 2.9(11) . .
Pb1 O1 C13 C14 -176.8(8) . .
O2 C13 C14 C15 -2.3(15) . .
O1 C13 C14 C15 177.5(10) . .
O2 C13 C14 C19 174.2(10) . .
O1 C13 C14 C19 -6.1(15) . .
C19 C14 C15 C16 3.1(16) . .
C13 C14 C15 C16 179.5(10) . .
C14 C15 C16 C17 -1.6(16) . .
C14 C15 C16 N5 -178.1(10) . .
C21 N5 C16 C15 -22.2(18) . .
C20 N5 C16 C15 159.4(13) . .
C21 N5 C16 C17 161.2(12) . .
C20 N5 C16 C17 -17.2(18) . .
C15 C16 C17 C18 0.0(16) . .
N5 C16 C17 C18 176.6(10) . .
C16 C17 C18 C19 0.0(16) . .
C16 C17 C18 N8 -179.0(10) . 2_656
C17 C18 C19 C14 1.5(16) . .
N8 C18 C19 C14 -179.5(9) 2_656 .
C15 C14 C19 C18 -3.0(16) . .
C13 C14 C19 C18 -179.5(10) . .
C21 N5 C20 C22 0.4(16) . .
C16 N5 C20 C22 179.1(13) . .
C22 N6 C21 N5 4.1(18) . .
C20 N5 C21 N6 -2.9(16) . .
C16 N5 C21 N6 178.5(11) . .
C21 N6 C22 C20 -4(2) . .
N5 C20 C22 N6 2(2) . .
C25 N7 C23 C24 0.7(14) . .
Pb2 N7 C23 C24 -174.3(9) . .
N7 C23 C24 N8 -0.4(15) . .
C25 N8 C24 C23 0.0(13) . .
C18 N8 C24 C23 -179.3(11) 2_646 .
C24 N8 C25 N7 0.5(13) . .
C18 N8 C25 N7 179.7(10) 2_646 .
C23 N7 C25 N8 -0.8(13) . .
Pb2 N7 C25 N8 174.5(7) . .
Pb2 O3 C26 O4 -9.1(14) . .
Pb2 O3 C26 C8 168.6(11) . 2_746
Pb2 O4 C26 O3 9.1(14) . .
Pb2 O4 C26 C8 -168.6(11) . 2_746
